data_7054425
loop_
_publ_author_name
'Le Gal, Yann'
'Vacher, Antoine'
'Dorcet, Vincent'
'Fourmigu\'e, Marc'
'Crassous, Jeanne'
'Lorcy, Dominique'

_publ_section_title
;
 The near infra red (NIR) chiroptical properties of nickel dithiolene
 complexes
;
_journal_issue 1
_journal_name_full 'New J. Chem.'
_journal_page_first 122
_journal_paper_doi 10.1039/C4NJ01244E
_journal_volume 39
_journal_year 2015
_chemical_absolute_configuration ad
_chemical_compound_source 'synthesis as described'
_chemical_formula_moiety 'C22 H18 N2 Ni S8, C8 H20 N'
_chemical_formula_sum 'C30 H38 N3 Ni S8'
_chemical_formula_weight 755.88
_chemical_name_systematic
;
 ?
;
_space_group_IT_number 5
_symmetry_cell_setting monoclinic
_symmetry_Int_Tables_number 5
_symmetry_space_group_name_Hall 'C 2y'
_symmetry_space_group_name_H-M 'C 1 2 1'
_atom_sites_solution_hydrogens geom
_atom_sites_solution_primary direct
_atom_sites_solution_secondary difmap
_audit_conform_dict_location ftp://ftp.iucr.org/pub/cif_core.dic
_audit_conform_dict_name cif_core.dic
_audit_conform_dict_version 2.4
_audit_creation_date 2014-01-29T14:10:20-00:00
_audit_creation_method 'WinGX routine CIF_UPDATE'
_cell_angle_alpha 90
_cell_angle_beta 102.325(7)
_cell_angle_gamma 90
_cell_formula_units_Z 4
_cell_length_a 16.624(4)
_cell_length_b 7.8685(14)
_cell_length_c 28.101(5)
_cell_measurement_reflns_used 1075
_cell_measurement_temperature 293(2)
_cell_measurement_theta_max 20.85
_cell_measurement_theta_min 2.46
_cell_measurement_wavelength 0.71073
_cell_volume 3591.1(13)
_computing_cell_refinement 'Bruker APEX2 (Bruker, 2006)'
_computing_data_collection 'Bruker APEX2 (Bruker, 2006)'
_computing_data_reduction 'Bruker APEX2 (Bruker, 2006)'
_computing_molecular_graphics 'Ortep-3 for Windows (Farrugia, 1997)'
_computing_publication_material
;
           WinGX publication routines (Farrugia, 2012),
           CRYSCAL (T. Roisnel, local program)
;
_computing_structure_refinement 'SHELXL-97 (Sheldrick, 1997)'
_computing_structure_solution 'SIR97 (Altomare et al., 1999)'
_diffrn_ambient_temperature 293(2)
_diffrn_detector 'CCD plate'
_diffrn_measured_fraction_theta_full 0.998
_diffrn_measured_fraction_theta_max 0.998
_diffrn_measurement_device_type 'APEXII, Bruker-AXS'
_diffrn_measurement_method 'CCD rotation images, thin slices'
_diffrn_radiation_monochromator graphite
_diffrn_radiation_probe x-ray
_diffrn_radiation_type MoK\a
_diffrn_radiation_wavelength 0.71073
_diffrn_reflns_av_R_equivalents 0.0828
_diffrn_reflns_av_unetI/netI 0.1457
_diffrn_reflns_limit_h_max 21
_diffrn_reflns_limit_h_min -21
_diffrn_reflns_limit_k_max 8
_diffrn_reflns_limit_k_min -10
_diffrn_reflns_limit_l_max 36
_diffrn_reflns_limit_l_min -33
_diffrn_reflns_number 15925
_diffrn_reflns_theta_full 27.48
_diffrn_reflns_theta_max 27.48
_diffrn_reflns_theta_min 2.97
_exptl_absorpt_coefficient_mu 1.031
_exptl_absorpt_correction_T_max 0.902
_exptl_absorpt_correction_T_min 0.764
_exptl_absorpt_correction_type multi-scan
_exptl_absorpt_process_details
;
  [Sheldrick, G.M. (2002). SADABS Bruker AXS Inc., Madison, Wisconsin, USA]
;
_exptl_crystal_colour brown
_exptl_crystal_density_diffrn 1.398
_exptl_crystal_density_method 'not measured'
_exptl_crystal_description prism
_exptl_crystal_F_000 1580
_exptl_crystal_size_max 0.4
_exptl_crystal_size_mid 0.2
_exptl_crystal_size_min 0.1
_refine_diff_density_max 0.734
_refine_diff_density_min -0.495
_refine_diff_density_rms 0.079
_refine_ls_abs_structure_details 'Flack H D (1983), Acta Cryst. A39, 876-881'
_refine_ls_abs_structure_Flack 0.01(2)
_refine_ls_extinction_method none
_refine_ls_goodness_of_fit_ref 0.996
_refine_ls_hydrogen_treatment constr
_refine_ls_matrix_type full
_refine_ls_number_parameters 365
_refine_ls_number_reflns 7860
_refine_ls_number_restraints 1
_refine_ls_restrained_S_all 0.996
_refine_ls_R_factor_all 0.125
_refine_ls_R_factor_gt 0.0635
_refine_ls_shift/su_max 0.002
_refine_ls_shift/su_mean 0
_refine_ls_structure_factor_coef Fsqd
_refine_ls_weighting_details 'calc w=1/[\s^2^(Fo^2^)+(0.0183P)^2^+0.0000P] where P=(Fo^2^+2Fc^2^)/3'
_refine_ls_weighting_scheme calc
_refine_ls_wR_factor_gt 0.1283
_refine_ls_wR_factor_ref 0.156
_reflns_number_gt 4396
_reflns_number_total 7860
_reflns_threshold_expression >2sigma(I)
_cod_data_source_file c4nj01244e1.cif
_cod_data_source_block complexRR5
_cod_depositor_comments 'Adding full bibliography for 7054425--7054426.cif.'
_cod_original_cell_volume 3591.2(12)
_cod_database_code 7054425

loop_
_symmetry_equiv_pos_as_xyz
'x, y, z'
'-x, y, -z'
'x+1/2, y+1/2, z'
'-x+1/2, y+1/2, -z'

loop_
_atom_site_label
_atom_site_type_symbol
_atom_site_fract_x
_atom_site_fract_y
_atom_site_fract_z
_atom_site_U_iso_or_equiv
_atom_site_adp_type
_atom_site_occupancy
_atom_site_symmetry_multiplicity
_atom_site_calc_flag
_atom_site_refinement_flags
_atom_site_disorder_assembly
_atom_site_disorder_group
Ni1 Ni 0.06237(4) 0.61074(11) 0.75671(3) 0.0438(2) Uani 1 1 d . . .
S1 S 0.06651(12) 0.8837(2) 0.76528(6) 0.0535(5) Uani 1 1 d . . .
S2 S 0.06190(14) 0.5651(2) 0.83225(6) 0.0655(6) Uani 1 1 d . . .
S3 S 0.09412(12) 1.0883(2) 0.86183(6) 0.0653(5) Uani 1 1 d . . .
S4 S 0.11655(17) 1.0651(3) 0.96998(7) 0.0938(8) Uani 1 1 d . . .
N1 N 0.0828(4) 0.8077(8) 0.90501(19) 0.0567(16) Uani 1 1 d . . .
C1 C 0.0766(4) 0.9032(9) 0.8268(2) 0.0495(17) Uani 1 1 d . . .
C2 C 0.0747(4) 0.7660(9) 0.8558(2) 0.0537(18) Uani 1 1 d . . .
C3 C 0.0976(5) 0.9758(11) 0.9158(2) 0.064(2) Uani 1 1 d . . .
C4 C 0.0757(5) 0.6807(9) 0.9437(2) 0.064(2) Uani 1 1 d . . .
H4 H 0.0796 0.7469 0.9745 0.076 Uiso 1 1 calc R . .
C5 C 0.1480(5) 0.5619(12) 0.9525(3) 0.087(3) Uani 1 1 d . . .
H5A H 0.147 0.4916 0.9812 0.131 Uiso 1 1 calc R . .
H5B H 0.1991 0.6279 0.9581 0.131 Uiso 1 1 calc R . .
H5C H 0.145 0.4886 0.924 0.131 Uiso 1 1 calc R . .
C6 C -0.0085(6) 0.6019(16) 0.9326(3) 0.0920(13) Uani 1 1 d . . .
C7 C -0.0217(6) 0.4290(14) 0.9329(3) 0.0920(13) Uani 1 1 d . . .
H7 H 0.024 0.3535 0.9385 0.11 Uiso 1 1 calc R . .
C8 C -0.1007(6) 0.3640(14) 0.9251(3) 0.0920(13) Uani 1 1 d . . .
H8 H -0.1088 0.2447 0.9263 0.11 Uiso 1 1 calc R . .
C9 C -0.1659(6) 0.4681(13) 0.9158(3) 0.0920(13) Uani 1 1 d . . .
H9 H -0.2195 0.4199 0.91 0.11 Uiso 1 1 calc R . .
C10 C -0.1586(6) 0.6376(15) 0.9145(3) 0.0920(13) Uani 1 1 d . . .
H10 H -0.2058 0.7088 0.9075 0.11 Uiso 1 1 calc R . .
C11 C -0.0763(6) 0.7086(14) 0.9239(3) 0.0920(13) Uani 1 1 d . . .
H11 H -0.0688 0.8284 0.9242 0.11 Uiso 1 1 calc R . .
S11 S 0.09108(12) 0.3441(2) 0.75222(6) 0.0496(5) Uani 1 1 d . . .
S12 S 0.04253(10) 0.6516(2) 0.67877(5) 0.0480(4) Uani 1 1 d . . .
S13 S 0.09998(10) 0.1370(2) 0.65992(6) 0.0538(4) Uani 1 1 d . . .
S14 S 0.09670(11) 0.1508(3) 0.55347(6) 0.0633(5) Uani 1 1 d . . .
N21 N 0.0662(3) 0.4089(7) 0.61101(16) 0.0393(12) Uani 1 1 d . . .
C21 C 0.0823(4) 0.3199(8) 0.6905(2) 0.0440(16) Uani 1 1 d . . .
C22 C 0.0641(4) 0.4535(9) 0.6589(2) 0.0434(16) Uani 1 1 d . . .
C23 C 0.0867(4) 0.2455(9) 0.6043(2) 0.0450(15) Uani 1 1 d . . .
C24 C 0.0531(4) 0.5324(9) 0.5692(2) 0.0473(17) Uani 1 1 d . . .
H24 H 0.0525 0.4639 0.5391 0.057 Uiso 1 1 calc R . .
C25 C 0.1273(4) 0.6505(9) 0.5752(2) 0.0554(18) Uani 1 1 d . . .
H25A H 0.1277 0.7275 0.6026 0.083 Uiso 1 1 calc R . .
H25B H 0.124 0.7169 0.5453 0.083 Uiso 1 1 calc R . .
H25C H 0.178 0.5829 0.5815 0.083 Uiso 1 1 calc R . .
C26 C -0.0315(3) 0.6154(9) 0.56260(19) 0.0447(14) Uani 1 1 d . . .
C27 C -0.1009(5) 0.5092(10) 0.5558(2) 0.060(2) Uani 1 1 d . . .
H27 H -0.0951 0.3891 0.557 0.072 Uiso 1 1 calc R . .
C28 C -0.1790(5) 0.5849(13) 0.5471(3) 0.073(2) Uani 1 1 d . . .
H28 H -0.2265 0.5145 0.5404 0.087 Uiso 1 1 calc R . .
C29 C -0.1885(5) 0.7570(14) 0.5480(3) 0.077(2) Uani 1 1 d . . .
H29 H -0.2415 0.8057 0.5455 0.092 Uiso 1 1 calc R . .
C30 C -0.1205(5) 0.8578(11) 0.5526(3) 0.071(2) Uani 1 1 d . . .
H30 H -0.1271 0.9776 0.55 0.086 Uiso 1 1 calc R . .
C31 C -0.0419(5) 0.7890(10) 0.5610(2) 0.061(2) Uani 1 1 d . . .
H31 H 0.0048 0.8617 0.5657 0.073 Uiso 1 1 calc R . .
N50A N 0.8244(4) 0.2023(9) 0.7371(2) 0.072(2) Uani 0.679(6) 1 d P A 1
C51A C 0.7718(7) 0.0577(19) 0.7077(5) 0.090(4) Uani 0.679(6) 1 d P A 1
H51A H 0.734 0.1066 0.679 0.109 Uiso 0.679(6) 1 calc PR A 1
H51B H 0.7381 0.0022 0.7284 0.109 Uiso 0.679(6) 1 calc PR A 1
C52A C 0.8290(8) -0.078(2) 0.6907(4) 0.167(6) Uani 0.679(6) 1 d P A 1
H52A H 0.7951 -0.168 0.6724 0.251 Uiso 0.679(6) 1 calc PR A 1
H52B H 0.866 -0.127 0.7192 0.251 Uiso 0.679(6) 1 calc PR A 1
H52C H 0.8616 -0.0231 0.6697 0.251 Uiso 0.679(6) 1 calc PR A 1
C53A C 0.8801(8) 0.283(2) 0.7050(5) 0.105(5) Uani 0.679(6) 1 d P A 1
H53A H 0.913 0.1937 0.6932 0.126 Uiso 0.679(6) 1 calc PR A 1
H53B H 0.9183 0.3664 0.7242 0.126 Uiso 0.679(6) 1 calc PR A 1
C54A C 0.8210(8) 0.374(3) 0.6603(4) 0.217(10) Uani 0.679(6) 1 d P A 1
H54A H 0.8542 0.427 0.6394 0.325 Uiso 0.679(6) 1 calc PR A 1
H54B H 0.7886 0.4615 0.6725 0.325 Uiso 0.679(6) 1 calc PR A 1
H54C H 0.7839 0.2899 0.6414 0.325 Uiso 0.679(6) 1 calc PR A 1
C55A C 0.8814(7) 0.127(2) 0.7808(4) 0.096(4) Uani 0.679(6) 1 d P A 1
H55A H 0.914 0.2191 0.7998 0.115 Uiso 0.679(6) 1 calc PR A 1
H55B H 0.9201 0.0482 0.7698 0.115 Uiso 0.679(6) 1 calc PR A 1
C56A C 0.8330(9) 0.0308(19) 0.8134(4) 0.175(7) Uani 0.679(6) 1 d P A 1
H56A H 0.8716 -0.018 0.8414 0.262 Uiso 0.679(6) 1 calc PR A 1
H56B H 0.8009 -0.0606 0.7946 0.262 Uiso 0.679(6) 1 calc PR A 1
H56C H 0.7957 0.1096 0.825 0.262 Uiso 0.679(6) 1 calc PR A 1
C57A C 0.7638(8) 0.327(2) 0.7503(6) 0.100(4) Uani 0.679(6) 1 d P A 1
H57A H 0.7295 0.2677 0.77 0.12 Uiso 0.679(6) 1 calc PR A 1
H57B H 0.7268 0.368 0.7201 0.12 Uiso 0.679(6) 1 calc PR A 1
C58A C 0.8080(8) 0.4831(16) 0.7799(5) 0.155(5) Uani 0.679(6) 1 d P A 1
H58A H 0.7665 0.5607 0.7877 0.233 Uiso 0.679(6) 1 calc PR A 1
H58B H 0.8412 0.543 0.7603 0.233 Uiso 0.679(6) 1 calc PR A 1
H58C H 0.8437 0.4429 0.8102 0.233 Uiso 0.679(6) 1 calc PR A 1
N50B N 0.8244(4) 0.2023(9) 0.7371(2) 0.072(2) Uani 0.321(6) 1 d P A 2
C51B C 0.8904(14) 0.112(5) 0.7195(10) 0.090(4) Uani 0.321(6) 1 d P A 2
H51C H 0.9362 0.078 0.7465 0.109 Uiso 0.321(6) 1 calc PR A 2
H51D H 0.9121 0.1795 0.6953 0.109 Uiso 0.321(6) 1 calc PR A 2
C52B C 0.8290(8) -0.078(2) 0.6907(4) 0.167(6) Uani 0.321(6) 1 d P A 2
H52D H 0.8641 -0.151 0.6754 0.251 Uiso 0.321(6) 1 calc PR A 2
H52E H 0.7819 -0.0387 0.6659 0.251 Uiso 0.321(6) 1 calc PR A 2
H52F H 0.8092 -0.1422 0.7157 0.251 Uiso 0.321(6) 1 calc PR A 2
C53B C 0.7679(16) 0.287(5) 0.6962(11) 0.105(5) Uani 0.321(6) 1 d P A 2
H53C H 0.7355 0.3749 0.7089 0.126 Uiso 0.321(6) 1 calc PR A 2
H53D H 0.7291 0.2026 0.6779 0.126 Uiso 0.321(6) 1 calc PR A 2
C54B C 0.8210(8) 0.374(3) 0.6603(4) 0.217(10) Uani 0.321(6) 1 d P A 2
H54D H 0.7837 0.4323 0.6336 0.325 Uiso 0.321(6) 1 calc PR A 2
H54E H 0.8516 0.286 0.6469 0.325 Uiso 0.321(6) 1 calc PR A 2
H54F H 0.8598 0.4564 0.6787 0.325 Uiso 0.321(6) 1 calc PR A 2
C55B C 0.7717(15) 0.116(5) 0.7695(9) 0.096(4) Uani 0.321(6) 1 d P A 2
H55C H 0.7351 0.0291 0.7506 0.115 Uiso 0.321(6) 1 calc PR A 2
H55D H 0.7371 0.2014 0.7816 0.115 Uiso 0.321(6) 1 calc PR A 2
C56B C 0.8330(9) 0.0308(19) 0.8134(4) 0.175(7) Uani 0.321(6) 1 d P A 2
H56D H 0.8017 -0.0249 0.8349 0.262 Uiso 0.321(6) 1 calc PR A 2
H56E H 0.8689 0.1179 0.8317 0.262 Uiso 0.321(6) 1 calc PR A 2
H56F H 0.8666 -0.0539 0.801 0.262 Uiso 0.321(6) 1 calc PR A 2
C57B C 0.8713(17) 0.366(5) 0.7690(11) 0.100(4) Uani 0.321(6) 1 d P A 2
H57C H 0.9068 0.3248 0.7997 0.12 Uiso 0.321(6) 1 calc PR A 2
H57D H 0.9064 0.4258 0.7501 0.12 Uiso 0.321(6) 1 calc PR A 2
C58B C 0.8080(8) 0.4831(16) 0.7799(5) 0.155(5) Uani 0.321(6) 1 d P A 2
H58D H 0.8349 0.5801 0.7987 0.233 Uiso 0.321(6) 1 calc PR A 2
H58E H 0.7738 0.4231 0.799 0.233 Uiso 0.321(6) 1 calc PR A 2
H58F H 0.7733 0.5237 0.7494 0.233 Uiso 0.321(6) 1 calc PR A 2

loop_
_atom_site_aniso_label
_atom_site_aniso_U_11
_atom_site_aniso_U_22
_atom_site_aniso_U_33
_atom_site_aniso_U_23
_atom_site_aniso_U_13
_atom_site_aniso_U_12
Ni1 0.0547(5) 0.0427(5) 0.0348(4) -0.0004(4) 0.0116(3) -0.0011(4)
S1 0.0765(13) 0.0435(10) 0.0408(10) 0.0025(9) 0.0134(9) 0.0060(9)
S2 0.1153(16) 0.0443(11) 0.0404(10) -0.0004(9) 0.0245(10) -0.0047(11)
S3 0.0965(14) 0.0478(12) 0.0476(10) -0.0025(10) 0.0065(9) 0.0069(11)
S4 0.158(2) 0.0697(16) 0.0449(11) -0.0154(11) 0.0023(12) 0.0098(15)
N1 0.086(4) 0.048(4) 0.034(3) -0.003(3) 0.008(3) 0.007(3)
C1 0.058(4) 0.048(4) 0.043(4) 0.001(4) 0.011(3) 0.003(3)
C2 0.079(5) 0.044(4) 0.038(4) -0.006(4) 0.012(3) 0.010(4)
C3 0.082(6) 0.061(5) 0.043(4) -0.004(4) 0.003(4) 0.010(4)
C4 0.108(6) 0.052(5) 0.028(4) 0.008(3) 0.009(4) 0.005(4)
C5 0.105(6) 0.084(7) 0.063(5) 0.010(5) -0.001(5) 0.011(5)
C6 0.115(3) 0.100(3) 0.068(2) 0.014(3) 0.035(2) 0.004(3)
C7 0.115(3) 0.100(3) 0.068(2) 0.014(3) 0.035(2) 0.004(3)
C8 0.115(3) 0.100(3) 0.068(2) 0.014(3) 0.035(2) 0.004(3)
C9 0.115(3) 0.100(3) 0.068(2) 0.014(3) 0.035(2) 0.004(3)
C10 0.115(3) 0.100(3) 0.068(2) 0.014(3) 0.035(2) 0.004(3)
C11 0.115(3) 0.100(3) 0.068(2) 0.014(3) 0.035(2) 0.004(3)
S11 0.0680(12) 0.0430(10) 0.0366(9) 0.0035(8) 0.0086(8) -0.0019(9)
S12 0.0653(10) 0.0418(10) 0.0364(8) 0.0013(8) 0.0100(7) 0.0078(8)
S13 0.0738(11) 0.0399(10) 0.0483(9) 0.0008(9) 0.0146(8) 0.0062(9)
S14 0.0841(13) 0.0572(12) 0.0550(10) -0.0152(10) 0.0296(9) -0.0067(10)
N21 0.049(3) 0.041(3) 0.029(3) 0.001(2) 0.011(2) -0.001(2)
C21 0.057(4) 0.035(4) 0.040(3) 0.000(3) 0.009(3) 0.002(3)
C22 0.047(4) 0.048(4) 0.035(3) -0.010(3) 0.008(3) -0.004(3)
C23 0.053(4) 0.037(4) 0.047(4) -0.009(3) 0.015(3) -0.002(3)
C24 0.051(4) 0.057(5) 0.035(3) -0.001(3) 0.012(3) 0.000(3)
C25 0.054(4) 0.061(5) 0.053(4) 0.011(4) 0.012(3) 0.001(4)
C26 0.059(4) 0.041(4) 0.036(3) 0.007(3) 0.013(3) -0.002(4)
C27 0.067(5) 0.057(5) 0.055(4) 0.009(4) 0.012(4) -0.004(4)
C28 0.059(5) 0.088(7) 0.069(5) 0.012(5) 0.009(4) -0.001(5)
C29 0.059(5) 0.104(8) 0.072(6) 0.004(6) 0.024(4) 0.006(6)
C30 0.091(6) 0.060(6) 0.065(5) 0.011(4) 0.021(5) 0.028(5)
C31 0.068(5) 0.059(5) 0.056(5) 0.000(4) 0.015(4) -0.002(4)
N50A 0.050(4) 0.094(6) 0.070(4) 0.013(4) 0.008(4) -0.001(4)
C51A 0.065(7) 0.111(11) 0.088(9) 0.017(8) -0.001(6) -0.015(8)
C52A 0.142(12) 0.184(14) 0.152(12) -0.050(11) -0.021(9) 0.062(11)
C53A 0.061(8) 0.153(14) 0.103(10) 0.019(10) 0.020(7) -0.039(8)
C54A 0.180(14) 0.34(3) 0.114(10) 0.128(14) -0.011(9) -0.110(14)
C55A 0.084(7) 0.117(11) 0.082(8) 0.012(10) 0.005(6) 0.026(9)
C56A 0.214(14) 0.152(14) 0.123(10) 0.072(9) -0.043(10) -0.027(10)
C57A 0.080(8) 0.115(11) 0.108(10) 0.015(9) 0.031(8) 0.007(8)
C58A 0.142(11) 0.107(10) 0.224(16) -0.059(11) 0.058(10) -0.005(8)
N50B 0.050(4) 0.094(6) 0.070(4) 0.013(4) 0.008(4) -0.001(4)
C51B 0.065(7) 0.111(11) 0.088(9) 0.017(8) -0.001(6) -0.015(8)
C52B 0.142(12) 0.184(14) 0.152(12) -0.050(11) -0.021(9) 0.062(11)
C53B 0.061(8) 0.153(14) 0.103(10) 0.019(10) 0.020(7) -0.039(8)
C54B 0.180(14) 0.34(3) 0.114(10) 0.128(14) -0.011(9) -0.110(14)
C55B 0.084(7) 0.117(11) 0.082(8) 0.012(10) 0.005(6) 0.026(9)
C56B 0.214(14) 0.152(14) 0.123(10) 0.072(9) -0.043(10) -0.027(10)
C57B 0.080(8) 0.115(11) 0.108(10) 0.015(9) 0.031(8) 0.007(8)
C58B 0.142(11) 0.107(10) 0.224(16) -0.059(11) 0.058(10) -0.005(8)

loop_
_atom_type_symbol
_atom_type_description
_atom_type_scat_dispersion_real
_atom_type_scat_dispersion_imag
_atom_type_scat_source
C C 0.0033 0.0016 'International Tables Vol C Tables 4.2.6.8 and 6.1.1.4'
H H 0 0 'International Tables Vol C Tables 4.2.6.8 and 6.1.1.4'
N N 0.0061 0.0033 'International Tables Vol C Tables 4.2.6.8 and 6.1.1.4'
S S 0.1246 0.1234 'International Tables Vol C Tables 4.2.6.8 and 6.1.1.4'
Ni Ni 0.3393 1.1124 'International Tables Vol C Tables 4.2.6.8 and 6.1.1.4'
Cl Cl 0.1484 0.1585 'International Tables Vol C Tables 4.2.6.8 and 6.1.1.4'

loop_
_geom_angle_atom_site_label_1
_geom_angle_atom_site_label_2
_geom_angle_atom_site_label_3
_geom_angle
S2 Ni1 S1 93.59(7)
S2 Ni1 S11 86.73(8)
S1 Ni1 S11 165.76(8)
S2 Ni1 S12 171.20(8)
S1 Ni1 S12 87.68(7)
S11 Ni1 S12 94.18(7)
C1 S1 Ni1 101.3(3)
C2 S2 Ni1 101.6(2)
C3 S3 C1 92.2(4)
C3 N1 C2 114.9(6)
C3 N1 C4 121.4(5)
C2 N1 C4 123.7(6)
C2 C1 S1 121.8(5)
C2 C1 S3 110.3(5)
S1 C1 S3 127.8(4)
C1 C2 N1 113.5(6)
C1 C2 S2 121.3(5)
N1 C2 S2 125.2(6)
N1 C3 S4 127.5(6)
N1 C3 S3 109.0(5)
S4 C3 S3 123.5(5)
N1 C4 C6 109.9(6)
N1 C4 C5 110.5(6)
C6 C4 C5 117.1(8)
N1 C4 H4 106.2
C6 C4 H4 106.2
C5 C4 H4 106.2
C4 C5 H5A 109.5
C4 C5 H5B 109.5
H5A C5 H5B 109.5
C4 C5 H5C 109.5
H5A C5 H5C 109.5
H5B C5 H5C 109.5
C7 C6 C11 118.3(10)
C7 C6 C4 123.4(10)
C11 C6 C4 118.2(11)
C6 C7 C8 120.7(10)
C6 C7 H7 119.6
C8 C7 H7 119.6
C9 C8 C7 120.5(11)
C9 C8 H8 119.8
C7 C8 H8 119.8
C8 C9 C10 122.6(11)
C8 C9 H9 118.7
C10 C9 H9 118.7
C9 C10 C11 117.8(10)
C9 C10 H10 121.1
C11 C10 H10 121.1
C6 C11 C10 120.0(11)
C6 C11 H11 120
C10 C11 H11 120
C21 S11 Ni1 101.2(2)
C22 S12 Ni1 101.3(2)
C21 S13 C23 92.0(3)
C23 N21 C22 115.5(5)
C23 N21 C24 120.2(5)
C22 N21 C24 124.1(5)
C22 C21 S11 122.0(5)
C22 C21 S13 110.7(5)
S11 C21 S13 127.3(4)
C21 C22 N21 112.6(6)
C21 C22 S12 121.3(5)
N21 C22 S12 126.1(5)
N21 C23 S14 128.6(5)
N21 C23 S13 109.1(4)
S14 C23 S13 122.3(4)
N21 C24 C25 109.2(5)
N21 C24 C26 110.3(5)
C25 C24 C26 117.1(6)
N21 C24 H24 106.6
C25 C24 H24 106.6
C26 C24 H24 106.6
C24 C25 H25A 109.5
C24 C25 H25B 109.5
H25A C25 H25B 109.5
C24 C25 H25C 109.5
H25A C25 H25C 109.5
H25B C25 H25C 109.5
C31 C26 C27 119.4(6)
C31 C26 C24 122.3(6)
C27 C26 C24 118.2(7)
C28 C27 C26 118.4(7)
C28 C27 H27 120.8
C26 C27 H27 120.8
C29 C28 C27 121.7(8)
C29 C28 H28 119.2
C27 C28 H28 119.2
C28 C29 C30 118.8(8)
C28 C29 H29 120.6
C30 C29 H29 120.6
C29 C30 C31 121.4(8)
C29 C30 H30 119.3
C31 C30 H30 119.3
C26 C31 C30 120.0(7)
C26 C31 H31 120
C30 C31 H31 120
C55A N50A C57A 113.2(9)
C55A N50A C51A 109.3(10)
C57A N50A C51A 106.0(9)
C55A N50A C53A 106.4(9)
C57A N50A C53A 112.9(10)
C51A N50A C53A 109.0(9)
N50A C51A C52A 110.5(9)
N50A C51A H51A 109.6
C52A C51A H51A 109.6
N50A C51A H51B 109.6
C52A C51A H51B 109.6
H51A C51A H51B 108.1
C51A C52A H52A 109.5
C51A C52A H52B 109.5
H52A C52A H52B 109.5
C51A C52A H52C 109.5
H52A C52A H52C 109.5
H52B C52A H52C 109.5
N50A C53A C54A 107.3(9)
N50A C53A H53A 110.3
C54A C53A H53A 110.3
N50A C53A H53B 110.3
C54A C53A H53B 110.3
H53A C53A H53B 108.5
C53A C54A H54A 109.5
C53A C54A H54B 109.5
H54A C54A H54B 109.5
C53A C54A H54C 109.5
H54A C54A H54C 109.5
H54B C54A H54C 109.5
N50A C55A C56A 111.1(9)
N50A C55A H55A 109.4
C56A C55A H55A 109.4
N50A C55A H55B 109.4
C56A C55A H55B 109.4
H55A C55A H55B 108
C55A C56A H56A 109.5
C55A C56A H56B 109.5
H56A C56A H56B 109.5
C55A C56A H56C 109.5
H56A C56A H56C 109.5
H56B C56A H56C 109.5
N50A C57A C58A 112.1(10)
N50A C57A H57A 109.2
C58A C57A H57A 109.2
N50A C57A H57B 109.2
C58A C57A H57B 109.2
H57A C57A H57B 107.9
C57A C58A H58A 109.5
C57A C58A H58B 109.5
H58A C58A H58B 109.5
C57A C58A H58C 109.5
H58A C58A H58C 109.5
H58B C58A H58C 109.5
H51C C51B H51D 109.7
H53C C53B H53D 108.2
H55C C55B H55D 108.5
H57C C57B H57D 108.3

loop_
_geom_bond_atom_site_label_1
_geom_bond_atom_site_label_2
_geom_bond_distance
Ni1 S2 2.1546(19)
Ni1 S1 2.161(2)
Ni1 S11 2.162(2)
Ni1 S12 2.1683(17)
S1 C1 1.707(6)
S2 C2 1.710(7)
S3 C3 1.748(8)
S3 C1 1.748(7)
S4 C3 1.644(7)
N1 C3 1.368(10)
N1 C2 1.399(8)
N1 C4 1.499(8)
C1 C2 1.357(9)
C4 C6 1.500(11)
C4 C5 1.501(10)
C4 H4 1
C5 H5A 0.98
C5 H5B 0.98
C5 H5C 0.98
C6 C7 1.379(15)
C6 C11 1.385(13)
C7 C8 1.383(12)
C7 H7 0.95
C8 C9 1.339(12)
C8 H8 0.95
C9 C10 1.341(14)
C9 H9 0.95
C10 C11 1.450(12)
C10 H10 0.95
C11 H11 0.95
S11 C21 1.719(6)
S12 C22 1.719(7)
S13 C21 1.733(7)
S13 C23 1.752(7)
S14 C23 1.651(6)
N21 C23 1.353(8)
N21 C22 1.400(7)
N21 C24 1.505(8)
C21 C22 1.367(9)
C24 C25 1.524(9)
C24 C26 1.526(9)
C24 H24 1
C25 H25A 0.98
C25 H25B 0.98
C25 H25C 0.98
C26 C31 1.377(11)
C26 C27 1.405(9)
C27 C28 1.401(10)
C27 H27 0.95
C28 C29 1.364(13)
C28 H28 0.95
C29 C30 1.365(11)
C29 H29 0.95
C30 C31 1.387(10)
C30 H30 0.95
C31 H31 0.95
N50A C55A 1.502(13)
N50A C57A 1.505(16)
N50A C51A 1.560(14)
N50A C53A 1.560(14)
C51A C52A 1.570(17)
C51A H51A 0.99
C51A H51B 0.99
C52A H52A 0.98
C52A H52B 0.98
C52A H52C 0.98
C53A C54A 1.592(17)
C53A H53A 0.99
C53A H53B 0.99
C54A H54A 0.98
C54A H54B 0.98
C54A H54C 0.98
C55A C56A 1.543(16)
C55A H55A 0.99
C55A H55B 0.99
C56A H56A 0.98
C56A H56B 0.98
C56A H56C 0.98
C57A C58A 1.578(18)
C57A H57A 0.99
C57A H57B 0.99
C58A H58A 0.98
C58A H58B 0.98
C58A H58C 0.98
C51B H51C 0.99
C51B H51D 0.99
C53B H53C 0.99
C53B H53D 0.99
C55B H55C 0.99
C55B H55D 0.99
C57B H57C 0.99
C57B H57D 0.99

loop_
_geom_torsion_atom_site_label_1
_geom_torsion_atom_site_label_2
_geom_torsion_atom_site_label_3
_geom_torsion_atom_site_label_4
_geom_torsion
S2 Ni1 S1 C1 5.3(2)
S11 Ni1 S1 C1 -85.5(4)
S12 Ni1 S1 C1 176.6(2)
S1 Ni1 S2 C2 -5.4(3)
S11 Ni1 S2 C2 160.3(3)
Ni1 S1 C1 C2 -4.2(6)
Ni1 S1 C1 S3 173.1(4)
C3 S3 C1 C2 -0.6(6)
C3 S3 C1 S1 -178.2(5)
S1 C1 C2 N1 -179.2(5)
S3 C1 C2 N1 3.1(8)
S1 C1 C2 S2 -0.1(9)
S3 C1 C2 S2 -177.8(4)
C3 N1 C2 C1 -4.9(9)
C4 N1 C2 C1 174.7(6)
C3 N1 C2 S2 176.1(6)
C4 N1 C2 S2 -4.3(10)
Ni1 S2 C2 C1 4.4(7)
Ni1 S2 C2 N1 -176.6(6)
C2 N1 C3 S4 -175.4(6)
C4 N1 C3 S4 5.0(11)
C2 N1 C3 S3 4.2(8)
C4 N1 C3 S3 -175.5(5)
C1 S3 C3 N1 -2.0(6)
C1 S3 C3 S4 177.6(5)
C3 N1 C4 C6 118.5(8)
C2 N1 C4 C6 -61.1(9)
C3 N1 C4 C5 -110.8(8)
C2 N1 C4 C5 69.6(9)
N1 C4 C6 C7 130.7(8)
C5 C4 C6 C7 3.6(11)
N1 C4 C6 C11 -52.4(9)
C5 C4 C6 C11 -179.4(7)
C11 C6 C7 C8 -0.6(13)
C4 C6 C7 C8 176.4(7)
C6 C7 C8 C9 1.8(13)
C7 C8 C9 C10 -1.2(14)
C8 C9 C10 C11 -0.6(14)
C7 C6 C11 C10 -1.2(12)
C4 C6 C11 C10 -178.3(6)
C9 C10 C11 C6 1.8(12)
S2 Ni1 S11 C21 171.6(2)
S1 Ni1 S11 C21 -96.7(4)
S12 Ni1 S11 C21 0.4(2)
S1 Ni1 S12 C22 164.0(2)
S11 Ni1 S12 C22 -1.9(2)
Ni1 S11 C21 C22 1.9(6)
Ni1 S11 C21 S13 178.0(4)
C23 S13 C21 C22 2.3(5)
C23 S13 C21 S11 -174.1(4)
S11 C21 C22 N21 175.3(4)
S13 C21 C22 N21 -1.3(7)
S11 C21 C22 S12 -4.1(8)
S13 C21 C22 S12 179.3(4)
C23 N21 C22 C21 -0.9(8)
C24 N21 C22 C21 -176.6(5)
C23 N21 C22 S12 178.5(5)
C24 N21 C22 S12 2.8(9)
Ni1 S12 C22 C21 3.7(6)
Ni1 S12 C22 N21 -175.6(5)
C22 N21 C23 S14 -178.8(5)
C24 N21 C23 S14 -3.0(8)
C22 N21 C23 S13 2.6(7)
C24 N21 C23 S13 178.5(4)
C21 S13 C23 N21 -2.8(5)
C21 S13 C23 S14 178.6(4)
C23 N21 C24 C25 -104.8(6)
C22 N21 C24 C25 70.8(7)
C23 N21 C24 C26 125.3(6)
C22 N21 C24 C26 -59.2(8)
N21 C24 C26 C31 127.0(6)
C25 C24 C26 C31 1.4(8)
N21 C24 C26 C27 -55.9(7)
C25 C24 C26 C27 178.5(5)
C31 C26 C27 C28 0.6(9)
C24 C26 C27 C28 -176.6(6)
C26 C27 C28 C29 -3.9(11)
C27 C28 C29 C30 6.7(13)
C28 C29 C30 C31 -6.3(12)
C27 C26 C31 C30 -0.2(10)
C24 C26 C31 C30 176.9(6)
C29 C30 C31 C26 3.1(11)
C55A N50A C51A C52A -59.3(12)
C57A N50A C51A C52A 178.4(11)
C53A N50A C51A C52A 56.6(13)
C55A N50A C53A C54A -176.3(13)
C57A N50A C53A C54A -51.5(15)
C51A N50A C53A C54A 66.0(14)
C57A N50A C55A C56A 59.9(15)
C51A N50A C55A C56A -58.0(14)
C53A N50A C55A C56A -175.5(12)
C55A N50A C57A C58A 60.9(15)
C51A N50A C57A C58A -179.3(11)
C53A N50A C57A C58A -60.1(14)
